data_2201468
loop_
_publ_author_name
'Guido J. Rei\&s'
'Brigitte Koppelhuber-Bitschnau'

_publ_section_title
;
 Diisopropylammonium chloride hemihydrate, a combined single-crystal
 and powder diffraction study
;
_journal_issue 11
_journal_name_full 'Acta Crystallographica Section E'
_journal_page_first o1309
_journal_page_last o1311
_journal_paper_doi 10.1107/S1600536802019347
_journal_volume 58
_journal_year 2002
_chemical_formula_iupac 'C6 H16 N1 1+, Cl 1-, 0.5H2 O1'
_chemical_formula_moiety 'C6 H16 N1 1+, Cl 1-, 0.5H2 O1'
_chemical_formula_sum 'C6 H17 Cl N O0.5'
_chemical_formula_weight 146.66
_chemical_name_systematic ?
_space_group_IT_number 68
_symmetry_cell_setting orthorhombic
_symmetry_space_group_name_Hall '-C 2a 2ac'
_symmetry_space_group_name_H-M 'C c c a :2'
_atom_sites_solution_hydrogens geom
_atom_sites_solution_primary direct
_atom_sites_solution_secondary difmap
_audit_creation_method SHELXL-97
_cell_angle_alpha 90.00
_cell_angle_beta 90.00
_cell_angle_gamma 90.00
_cell_formula_units_Z 8
_cell_length_a 10.289(2)
_cell_length_b 15.723(3)
_cell_length_c 11.590(2)
_cell_measurement_reflns_used 5000
_cell_measurement_temperature 293(2)
_cell_measurement_theta_max 25.7
_cell_measurement_theta_min 2.55
_cell_volume 1875.0(6)
_computing_cell_refinement
;
IPDS Software
;
_computing_data_collection
;
IPDS Software (Stoe & Cie, 1998)
;
_computing_data_reduction
;
IPDS Software
;
_computing_structure_refinement 'SHELXL97 (Sheldrick, 1997)'
_computing_structure_solution 'SHELXS97 (Sheldrick, 1990)'
_diffrn_ambient_temperature 293(2)
_diffrn_detector_area_resol_mean 50
_diffrn_measured_fraction_theta_full 0.978
_diffrn_measured_fraction_theta_max 0.978
_diffrn_measurement_device_type 'Stoe IPDS'
_diffrn_measurement_method \w
_diffrn_radiation_monochromator graphite
_diffrn_radiation_source 'fine-focus sealed tube'
_diffrn_radiation_type MoK\a
_diffrn_radiation_wavelength 0.71073
_diffrn_reflns_av_R_equivalents 0.1678
_diffrn_reflns_av_sigmaI/netI 0.0602
_diffrn_reflns_limit_h_max 12
_diffrn_reflns_limit_h_min -12
_diffrn_reflns_limit_k_max 18
_diffrn_reflns_limit_k_min -18
_diffrn_reflns_limit_l_max 13
_diffrn_reflns_limit_l_min -13
_diffrn_reflns_number 11427
_diffrn_reflns_theta_full 25.02
_diffrn_reflns_theta_max 25.02
_diffrn_reflns_theta_min 4.24
_diffrn_standards_decay_% none
_diffrn_standards_number none
_exptl_absorpt_coefficient_mu 0.339
_exptl_absorpt_correction_type none
_exptl_crystal_colour colourless
_exptl_crystal_density_diffrn 1.039
_exptl_crystal_density_method 'not measured'
_exptl_crystal_description platelet
_exptl_crystal_F_000 648
_exptl_crystal_size_max 0.35
_exptl_crystal_size_mid 0.1
_exptl_crystal_size_min 0.01
_refine_diff_density_max 0.314
_refine_diff_density_min -0.260
_refine_ls_extinction_coef 0.0035(10)
_refine_ls_extinction_expression Fc^*^=kFc[1+0.001xFc^2^\l^3^/sin(2\q)]^-1/4^
_refine_ls_extinction_method SHELXL97
_refine_ls_goodness_of_fit_ref 1.094
_refine_ls_hydrogen_treatment mixed
_refine_ls_matrix_type full
_refine_ls_number_parameters 54
_refine_ls_number_reflns 819
_refine_ls_number_restraints 1
_refine_ls_restrained_S_all 1.094
_refine_ls_R_factor_all 0.0595
_refine_ls_R_factor_gt 0.0433
_refine_ls_shift/su_max <0.001
_refine_ls_shift/su_mean 0.000
_refine_ls_structure_factor_coef Fsqd
_refine_ls_weighting_details 'calc w = 1/[\s^2^(Fo^2^)+(0.01P)^2^+1.09P] where P = (Fo^2^+2Fc^2^)/3'
_refine_ls_weighting_scheme calc
_refine_ls_wR_factor_gt 0.0954
_refine_ls_wR_factor_ref 0.0995
_reflns_number_gt 574
_reflns_number_total 819
_reflns_threshold_expression I>2\s(I)
_cod_data_source_file cv6156.cif
_cod_data_source_block I
_cod_original_cell_volume 1874.9(6)
_cod_original_sg_symbol_H-M 'C c c a'
_cod_database_code 2201468
_cod_database_fobs_code 2201468

loop_
_symmetry_equiv_pos_as_xyz
'x, y, z'
'-x+1/2, -y, z'
'-x, y, -z+1/2'
'x+1/2, -y, -z+1/2'
'x+1/2, y+1/2, z'
'-x+1, -y+1/2, z'
'-x+1/2, y+1/2, -z+1/2'
'x+1, -y+1/2, -z+1/2'
'-x, -y, -z'
'x-1/2, y, -z'
'x, -y, z-1/2'
'-x-1/2, y, z-1/2'
'-x+1/2, -y+1/2, -z'
'x, y+1/2, -z'
'x+1/2, -y+1/2, z-1/2'
'-x, y+1/2, z-1/2'

loop_
_atom_site_label
_atom_site_fract_x
_atom_site_fract_y
_atom_site_fract_z
_atom_site_U_iso_or_equiv
_atom_site_adp_type
_atom_site_calc_flag
_atom_site_refinement_flags
_atom_site_occupancy
_atom_site_disorder_assembly
_atom_site_disorder_group
_atom_site_type_symbol
N1 0.2500 0.0000 0.6094(2) 0.0421(6) Uani d SD 1 . . N
H1 0.1819(15) 0.0161(14) 0.6529(17) 0.052(6) Uiso d D 1 . . H
C1 0.1991(2) -0.07534(14) 0.5419(2) 0.0505(6) Uani d G 1 . . C
H1A 0.1240 -0.0568 0.4964 0.045(6) Uiso calc R 1 . . H
Cl1 0.0000 0.06226(5) 0.7500 0.0599(3) Uani d S 1 . . Cl
O1 0.0000 0.2500 0.8704(7) 0.133(3) Uani d SP 0.50 . . O
H1O 0.0665 0.2321 0.8260 0.199 Uiso d PR 0.50 . . H
C3 0.1545(3) -0.14214(16) 0.6275(2) 0.0652(7) Uani d . 1 . . C
H3A 0.0923 -0.1178 0.6796 0.081(5) Uiso d R 1 . . H
H3B 0.2280 -0.1626 0.6704 0.081(5) Uiso d R 1 . . H
H3C 0.1151 -0.1885 0.5866 0.081(5) Uiso d R 1 . . H
C2 0.3015(3) -0.10914(18) 0.4605(2) 0.0719(8) Uani d . 1 . . C
H2A 0.3278 -0.0649 0.4084 0.091(5) Uiso d R 1 . . H
H2B 0.2664 -0.1559 0.4173 0.091(5) Uiso d R 1 . . H
H2C 0.3752 -0.1281 0.5041 0.091(5) Uiso d R 1 . . H

loop_
_atom_site_aniso_label
_atom_site_aniso_U_11
_atom_site_aniso_U_22
_atom_site_aniso_U_33
_atom_site_aniso_U_12
_atom_site_aniso_U_13
_atom_site_aniso_U_23
N1 0.0414(13) 0.0469(14) 0.0379(15) 0.0043(11) 0.000 0.000
C1 0.0525(12) 0.0523(12) 0.0468(15) 0.0022(10) -0.0081(10) -0.0070(10)
Cl1 0.0600(5) 0.0545(5) 0.0653(6) 0.000 0.0189(4) 0.000
O1 0.226(8) 0.065(4) 0.108(6) -0.022(5) 0.000 0.000
C3 0.0716(16) 0.0523(15) 0.0718(19) -0.0057(11) 0.0059(13) -0.0030(12)
C2 0.0871(18) 0.0680(16) 0.0606(19) 0.0048(14) 0.0102(14) -0.0182(14)

loop_
_atom_type_symbol
_atom_type_description
_atom_type_scat_dispersion_real
_atom_type_scat_dispersion_imag
_atom_type_scat_source
C C 0.0033 0.0016 'International Tables Vol C Tables 4.2.6.8 and 6.1.1.4'
H H 0.0000 0.0000 'International Tables Vol C Tables 4.2.6.8 and 6.1.1.4'
N N 0.0061 0.0033 'International Tables Vol C Tables 4.2.6.8 and 6.1.1.4'
Cl Cl 0.1484 0.1585 'International Tables Vol C Tables 4.2.6.8 and 6.1.1.4'
O O 0.0106 0.0060 'International Tables Vol C Tables 4.2.6.8 and 6.1.1.4'

loop_
_geom_angle_atom_site_label_1
_geom_angle_atom_site_label_2
_geom_angle_atom_site_label_3
_geom_angle_site_symmetry_1
_geom_angle_site_symmetry_3
_geom_angle
_geom_angle_publ_flag
C1 N1 C1 . 2 117.7(3) y
C2 C1 N1 . . 110.93(18) y
C2 C1 C3 . . 112.1(2) y
N1 C1 C3 . . 108.0(2) y
C1 N1 H1 . . 103.9(14) ?
C1 N1 H1 2 . 109.8(15) ?
C2 C1 H1A . . 108.6 ?
N1 C1 H1A . . 108.6 ?
C3 C1 H1A . . 108.6 ?
C1 C3 H3A . . 109.7 ?
C1 C3 H3B . . 109.4 ?
H3A C3 H3B . . 109.5 ?
C1 C3 H3C . . 109.3 ?
H3A C3 H3C . . 109.5 ?
H3B C3 H3C . . 109.5 ?
C1 C2 H2A . . 109.6 ?
C1 C2 H2B . . 109.5 ?
H2A C2 H2B . . 109.5 ?
C1 C2 H2C . . 109.4 ?
H2A C2 H2C . . 109.5 ?
H2B C2 H2C . . 109.5 ?

loop_
_geom_bond_atom_site_label_1
_geom_bond_atom_site_label_2
_geom_bond_site_symmetry_2
_geom_bond_distance
_geom_bond_publ_flag
N1 C1 . 1.513(2) y
N1 C1 2 1.513(2) ?
C1 C2 . 1.510(3) y
C1 C3 . 1.516(3) y
C1 H1A . 0.9800 ?
O1 H1O . 0.9009 ?
C3 H3A . 0.9600 ?
C3 H3B . 0.9600 ?
C3 H3C . 0.9600 ?
C2 H2A . 0.9601 ?
C2 H2B . 0.9600 ?
C2 H2C . 0.9600 ?

loop_
_geom_hbond_atom_site_label_D
_geom_hbond_atom_site_label_H
_geom_hbond_atom_site_label_A
_geom_hbond_site_symmetry_A
_geom_hbond_distance_DH
_geom_hbond_distance_HA
_geom_hbond_distance_DA
_geom_hbond_angle_DHA
N1 H1 Cl1 . 0.899(9) 2.302(10) 3.1985(14) 175(2)
O1 H1O O1 3_556 0.90 2.39 2.791(16) 107

loop_
_geom_torsion_atom_site_label_1
_geom_torsion_atom_site_label_2
_geom_torsion_atom_site_label_3
_geom_torsion_atom_site_label_4
_geom_torsion_site_symmetry_1
_geom_torsion
_geom_torsion_publ_flag
C1 N1 C1 C2 2 56.61(17) y
C1 N1 C1 C3 2 179.8(2) y
